data_4114758
loop_
_publ_author_name
'Rhiana Bobb'
'Gamil Alhakimi'
'Lisa Studnicki'
'Alan Lough'
'Jik Chin'

_publ_section_title
;
 Stereoselective Recognition of an Aziridine with a Co(III) Complex: A
 Potential Transition-State Analogue for Catalytic Epoxidation
;
_journal_name_full 'Journal of the American Chemical Society'
_journal_page_first 4544
_journal_page_last 4545
_journal_paper_doi 10.1021/ja017418x
_journal_volume 124
_journal_year 2002
_chemical_formula_sum 'C60 H85 Cl4 Co N4 O6'
_chemical_formula_weight 1159.05
_chemical_name_systematic
;
  ?
;
_space_group_IT_number 19
_symmetry_cell_setting orthorhombic
_symmetry_space_group_name_Hall 'P 2ac 2ab'
_symmetry_space_group_name_H-M 'P 21 21 21'
_atom_sites_solution_hydrogens geom
_atom_sites_solution_primary direct
_atom_sites_solution_secondary difmap
_audit_creation_method SHELXL-97
_cell_angle_alpha 90.00
_cell_angle_beta 90.00
_cell_angle_gamma 90.00
_cell_formula_units_Z 4
_cell_length_a 12.5835(3)
_cell_length_b 16.5181(5)
_cell_length_c 29.7871(8)
_cell_measurement_reflns_used 4384
_cell_measurement_temperature 150(1)
_cell_measurement_theta_max 22.46
_cell_measurement_theta_min 2.55
_cell_volume 6191.4(3)
_computing_cell_refinement 'Denzo-SMN (Otwinowski & Minor, 1997)'
_computing_data_collection 'Collect (Nonius BV, 1997-2001)'
_computing_data_reduction 'Denzo-SMN (Otwinowski & Minor, 1997)'
_computing_molecular_graphics 'SHELXTL V5.1 (Sheldrick 1999)'
_computing_publication_material 'SHELXTL V5.1 (Sheldrick 1999)'
_computing_structure_refinement 'SHELXTL V5.1 (Sheldrick 1999)'
_computing_structure_solution 'SHELXTL V5.1 (Sheldrick 1999)'
_diffrn_ambient_temperature 150(1)
_diffrn_detector_area_resol_mean 9
_diffrn_measured_fraction_theta_full 0.996
_diffrn_measured_fraction_theta_max 0.996
_diffrn_measurement_device_type 'Nonius KappaCCD'
_diffrn_measurement_method '\f scans and \w scans with \k offsets'
_diffrn_radiation_monochromator graphite
_diffrn_radiation_source 'fine-focus sealed tube'
_diffrn_radiation_type MoK\a
_diffrn_radiation_wavelength 0.71070
_diffrn_reflns_av_R_equivalents 0.076
_diffrn_reflns_av_sigmaI/netI 0.0862
_diffrn_reflns_limit_h_max 13
_diffrn_reflns_limit_h_min -13
_diffrn_reflns_limit_k_max 17
_diffrn_reflns_limit_k_min -17
_diffrn_reflns_limit_l_max 32
_diffrn_reflns_limit_l_min -31
_diffrn_reflns_number 17917
_diffrn_reflns_theta_full 22.45
_diffrn_reflns_theta_max 22.45
_diffrn_reflns_theta_min 2.56
_diffrn_standards_decay_% negligible
_diffrn_standards_number none
_exptl_absorpt_coefficient_mu 0.500
_exptl_absorpt_correction_T_max 0.9611
_exptl_absorpt_correction_T_min 0.9288
_exptl_absorpt_correction_type multi-scan
_exptl_absorpt_process_details 'Denzo-SMN (Otwinowski & Minor, 1997)'
_exptl_crystal_density_diffrn 1.243
_exptl_crystal_description plate
_exptl_crystal_F_000 2464
_exptl_crystal_size_max 0.15
_exptl_crystal_size_mid 0.10
_exptl_crystal_size_min 0.08
_refine_diff_density_max 0.456
_refine_diff_density_min -0.507
_refine_diff_density_rms 0.056
_refine_ls_abs_structure_details 'Flack H D (1983), Acta Cryst. A39, 876-881'
_refine_ls_abs_structure_Flack 0.00(2)
_refine_ls_extinction_coef 0.0026(4)
_refine_ls_extinction_expression Fc^*^=kFc[1+0.001xFc^2^\l^3^/sin(2\q)]^-1/4^
_refine_ls_extinction_method SHELXL
_refine_ls_goodness_of_fit_ref 1.057
_refine_ls_hydrogen_treatment constr
_refine_ls_matrix_type full
_refine_ls_number_parameters 692
_refine_ls_number_reflns 7962
_refine_ls_number_restraints 0
_refine_ls_restrained_S_all 1.057
_refine_ls_R_factor_all 0.0825
_refine_ls_R_factor_gt 0.0591
_refine_ls_shift/su_max 0.000
_refine_ls_shift/su_mean 0.000
_refine_ls_structure_factor_coef Fsqd
_refine_ls_weighting_details 'calc w=1/[\s^2^(Fo^2^)+(0.0478P)^2^+6.8293P] where P=(Fo^2^+2Fc^2^)/3'
_refine_ls_weighting_scheme calc
_refine_ls_wR_factor_gt 0.1326
_refine_ls_wR_factor_ref 0.1469
_reflns_number_gt 6432
_reflns_number_total 7962
_reflns_threshold_expression >2sigma(I)
_cod_data_source_file ja017418x_s1_1.cif
_cod_data_source_block k01166
_cod_database_code 4114758

loop_
_symmetry_equiv_pos_as_xyz
'x, y, z'
'-x+1/2, -y, z+1/2'
'x+1/2, -y+1/2, -z'
'-x, y+1/2, -z+1/2'

loop_
_atom_site_label
_atom_site_type_symbol
_atom_site_fract_x
_atom_site_fract_y
_atom_site_fract_z
_atom_site_U_iso_or_equiv
_atom_site_adp_type
_atom_site_occupancy
_atom_site_symmetry_multiplicity
_atom_site_calc_flag
_atom_site_refinement_flags
Co1 Co 0.34939(6) 0.43825(4) 0.40950(2) 0.0333(2) Uani 1 1 d .
O1 O 0.4402(3) 0.4883(2) 0.36651(12) 0.0353(9) Uani 1 1 d .
O2 O 0.2331(3) 0.4869(2) 0.37873(12) 0.0343(9) Uani 1 1 d .
N1 N 0.4641(4) 0.3890(3) 0.43950(14) 0.0317(11) Uani 1 1 d .
N2 N 0.2637(4) 0.3892(3) 0.45406(14) 0.0326(11) Uani 1 1 d .
N3 N 0.3608(4) 0.5343(2) 0.44712(14) 0.0342(11) Uani 1 1 d .
H3B H 0.3206 0.5315 0.4733 0.041 Uiso 1 1 calc R
N4 N 0.3360(4) 0.3413(3) 0.37200(14) 0.0351(11) Uani 1 1 d .
H4A H 0.3803 0.2992 0.3809 0.042 Uiso 1 1 calc R
C1 C 0.1681(5) 0.4091(3) 0.46244(19) 0.0360(14) Uani 1 1 d .
H1A H 0.1353 0.3838 0.4875 0.043 Uiso 1 1 calc R
C2 C 0.1041(5) 0.4668(3) 0.43738(19) 0.0356(14) Uani 1 1 d .
C3 C 0.0036(5) 0.4846(4) 0.4558(2) 0.0410(15) Uani 1 1 d .
H3A H -0.0168 0.4594 0.4831 0.049 Uiso 1 1 calc R
C4 C -0.0651(5) 0.5368(3) 0.4357(2) 0.0393(15) Uani 1 1 d .
C5 C -0.0314(5) 0.5701(4) 0.39513(19) 0.0416(15) Uani 1 1 d .
H5A H -0.0786 0.6066 0.3806 0.050 Uiso 1 1 calc R
C6 C 0.0646(4) 0.5551(4) 0.37409(18) 0.0376(14) Uani 1 1 d .
C7 C 0.1396(5) 0.5019(3) 0.39646(18) 0.0394(14) Uani 1 1 d .
C8 C 0.5522(5) 0.3697(3) 0.42017(17) 0.0350(14) Uani 1 1 d .
H8A H 0.6004 0.3371 0.4368 0.042 Uiso 1 1 calc R
C9 C 0.5839(5) 0.3932(3) 0.37566(17) 0.0355(14) Uani 1 1 d .
C10 C 0.6762(5) 0.3584(4) 0.35814(19) 0.0396(15) Uani 1 1 d .
H10A H 0.7099 0.3167 0.3748 0.048 Uiso 1 1 calc R
C11 C 0.7207(5) 0.3816(4) 0.31802(18) 0.0392(15) Uani 1 1 d .
C12 C 0.6700(5) 0.4455(3) 0.29630(18) 0.0377(14) Uani 1 1 d .
H12A H 0.7001 0.4637 0.2689 0.045 Uiso 1 1 calc R
C13 C 0.5797(5) 0.4846(4) 0.31128(19) 0.0410(15) Uani 1 1 d .
C14 C 0.5298(5) 0.4556(3) 0.35194(18) 0.0382(15) Uani 1 1 d .
C15 C 0.4566(5) 0.5870(3) 0.45106(19) 0.0404(15) Uani 1 1 d .
H15A H 0.5171 0.5703 0.4314 0.048 Uiso 1 1 calc R
C16 C 0.3622(5) 0.6153(3) 0.4264(2) 0.0437(15) Uani 1 1 d .
H16A H 0.3699 0.6153 0.3930 0.052 Uiso 1 1 calc R
C17 C 0.2846(6) 0.6776(4) 0.4445(2) 0.0571(18) Uani 1 1 d .
H17A H 0.2120 0.6622 0.4362 0.086 Uiso 1 1 calc R
H17B H 0.3012 0.7308 0.4318 0.086 Uiso 1 1 calc R
H17C H 0.2904 0.6800 0.4773 0.086 Uiso 1 1 calc R
C18 C 0.4899(5) 0.6226(4) 0.4950(2) 0.0391(15) Uani 1 1 d .
C19 C 0.5048(6) 0.5778(5) 0.5331(2) 0.059(2) Uani 1 1 d .
H19A H 0.4950 0.5208 0.5318 0.071 Uiso 1 1 calc R
C20 C 0.5337(7) 0.6131(5) 0.5734(2) 0.078(2) Uani 1 1 d .
H20A H 0.5428 0.5809 0.5995 0.093 Uiso 1 1 calc R
C21 C 0.5491(6) 0.6962(5) 0.5751(3) 0.071(2) Uani 1 1 d .
H21A H 0.5699 0.7214 0.6024 0.086 Uiso 1 1 calc R
C22 C 0.5343(6) 0.7412(5) 0.5375(3) 0.073(2) Uani 1 1 d .
H22A H 0.5432 0.7983 0.5387 0.087 Uiso 1 1 calc R
C23 C 0.5067(5) 0.7051(4) 0.4979(3) 0.0572(19) Uani 1 1 d .
H23A H 0.4988 0.7375 0.4718 0.069 Uiso 1 1 calc R
C24 C 0.2357(5) 0.3133(3) 0.35072(19) 0.0391(15) Uani 1 1 d .
H24A H 0.1738 0.3505 0.3550 0.047 Uiso 1 1 calc R
C25 C 0.3226(5) 0.3469(3) 0.32279(17) 0.0384(15) Uani 1 1 d .
H25A H 0.3093 0.4029 0.3114 0.046 Uiso 1 1 calc R
C26 C 0.3924(5) 0.2965(4) 0.2932(2) 0.0515(17) Uani 1 1 d .
H26A H 0.4648 0.3184 0.2936 0.077 Uiso 1 1 calc R
H26B H 0.3649 0.2975 0.2624 0.077 Uiso 1 1 calc R
H26C H 0.3933 0.2406 0.3042 0.077 Uiso 1 1 calc R
C27 C 0.2076(5) 0.2258(4) 0.34993(19) 0.0382(15) Uani 1 1 d .
C28 C 0.1516(6) 0.1958(4) 0.3133(2) 0.0514(16) Uani 1 1 d .
H28A H 0.1328 0.2315 0.2896 0.062 Uiso 1 1 calc R
C29 C 0.1223(6) 0.1141(4) 0.3105(2) 0.0568(19) Uani 1 1 d .
H29A H 0.0829 0.0949 0.2855 0.068 Uiso 1 1 calc R
C30 C 0.1507(6) 0.0624(4) 0.3441(2) 0.0599(17) Uani 1 1 d .
H30A H 0.1323 0.0067 0.3421 0.072 Uiso 1 1 calc R
C31 C 0.2058(6) 0.0903(4) 0.3806(2) 0.065(2) Uani 1 1 d .
H31A H 0.2243 0.0539 0.4040 0.078 Uiso 1 1 calc R
C32 C 0.2351(6) 0.1724(4) 0.3838(2) 0.0569(19) Uani 1 1 d .
H32A H 0.2738 0.1910 0.4091 0.068 Uiso 1 1 calc R
C33 C 0.0912(5) 0.5927(4) 0.32769(18) 0.0412(15) Uani 1 1 d .
C34 C -0.0015(6) 0.6450(4) 0.3104(2) 0.0578(19) Uani 1 1 d .
H34A H -0.0132 0.6904 0.3310 0.087 Uiso 1 1 calc R
H34B H -0.0661 0.6120 0.3087 0.087 Uiso 1 1 calc R
H34C H 0.0158 0.6659 0.2805 0.087 Uiso 1 1 calc R
C35 C 0.1902(5) 0.6463(4) 0.3303(2) 0.0466(17) Uani 1 1 d .
H35A H 0.2514 0.6135 0.3393 0.070 Uiso 1 1 calc R
H35B H 0.1787 0.6894 0.3524 0.070 Uiso 1 1 calc R
H35C H 0.2039 0.6705 0.3008 0.070 Uiso 1 1 calc R
C36 C 0.1106(6) 0.5263(4) 0.29342(19) 0.0510(18) Uani 1 1 d .
H36A H 0.1698 0.4921 0.3034 0.077 Uiso 1 1 calc R
H36B H 0.1282 0.5506 0.2644 0.077 Uiso 1 1 calc R
H36C H 0.0464 0.4931 0.2904 0.077 Uiso 1 1 calc R
C37 C -0.1721(5) 0.5570(4) 0.4575(2) 0.0458(15) Uani 1 1 d .
C38 C -0.2371(7) 0.6154(6) 0.4298(3) 0.112(4) Uani 1 1 d .
H38A H -0.1973 0.6658 0.4257 0.167 Uiso 1 1 calc R
H38B H -0.3042 0.6269 0.4453 0.167 Uiso 1 1 calc R
H38C H -0.2521 0.5913 0.4004 0.167 Uiso 1 1 calc R
C39 C -0.1550(7) 0.5928(5) 0.5041(3) 0.080(2) Uani 1 1 d .
H39A H -0.1210 0.6460 0.5014 0.121 Uiso 1 1 calc R
H39B H -0.1094 0.5567 0.5217 0.121 Uiso 1 1 calc R
H39C H -0.2238 0.5988 0.5192 0.121 Uiso 1 1 calc R
C40 C -0.2352(6) 0.4789(5) 0.4631(3) 0.075(2) Uani 1 1 d .
H40A H -0.2477 0.4544 0.4336 0.112 Uiso 1 1 calc R
H40B H -0.3036 0.4910 0.4774 0.112 Uiso 1 1 calc R
H40C H -0.1951 0.4412 0.4820 0.112 Uiso 1 1 calc R
C41 C 0.5343(5) 0.5586(4) 0.2859(2) 0.0492(16) Uani 1 1 d .
C42 C 0.4188(5) 0.5415(4) 0.2708(2) 0.0540(18) Uani 1 1 d .
H42A H 0.3905 0.5891 0.2552 0.081 Uiso 1 1 calc R
H42B H 0.3748 0.5298 0.2972 0.081 Uiso 1 1 calc R
H42C H 0.4179 0.4949 0.2505 0.081 Uiso 1 1 calc R
C43 C 0.5373(6) 0.6327(4) 0.3165(3) 0.070(2) Uani 1 1 d .
H43A H 0.5082 0.6795 0.3005 0.105 Uiso 1 1 calc R
H43B H 0.6110 0.6439 0.3252 0.105 Uiso 1 1 calc R
H43C H 0.4948 0.6222 0.3434 0.105 Uiso 1 1 calc R
C44 C 0.5982(6) 0.5759(5) 0.2434(2) 0.071(2) Uani 1 1 d .
H44A H 0.5659 0.6214 0.2272 0.107 Uiso 1 1 calc R
H44B H 0.5981 0.5278 0.2241 0.107 Uiso 1 1 calc R
H44C H 0.6715 0.5897 0.2515 0.107 Uiso 1 1 calc R
C45 C 0.8221(5) 0.3410(4) 0.3006(2) 0.0502(17) Uani 1 1 d .
C46 C 0.9132(5) 0.3599(5) 0.3326(2) 0.0602(19) Uani 1 1 d .
H46A H 0.8967 0.3383 0.3625 0.090 Uiso 1 1 calc R
H46B H 0.9228 0.4187 0.3346 0.090 Uiso 1 1 calc R
H46C H 0.9786 0.3350 0.3214 0.090 Uiso 1 1 calc R
C47 C 0.8529(7) 0.3711(5) 0.2539(2) 0.073(2) Uani 1 1 d .
H47A H 0.9201 0.3460 0.2447 0.110 Uiso 1 1 calc R
H47B H 0.8614 0.4301 0.2545 0.110 Uiso 1 1 calc R
H47C H 0.7971 0.3566 0.2324 0.110 Uiso 1 1 calc R
C48 C 0.8076(6) 0.2496(4) 0.2985(3) 0.070(2) Uani 1 1 d .
H48A H 0.7944 0.2285 0.3287 0.105 Uiso 1 1 calc R
H48B H 0.8720 0.2246 0.2862 0.105 Uiso 1 1 calc R
H48C H 0.7470 0.2367 0.2791 0.105 Uiso 1 1 calc R
C49 C 0.4364(4) 0.3651(3) 0.48510(18) 0.0345(14) Uani 1 1 d .
H49A H 0.4315 0.4159 0.5032 0.041 Uiso 1 1 calc R
C50 C 0.3241(5) 0.3304(3) 0.48222(19) 0.0412(15) Uani 1 1 d .
H50A H 0.3278 0.2779 0.4656 0.049 Uiso 1 1 calc R
C51 C 0.2806(5) 0.3137(4) 0.5283(2) 0.0486(17) Uani 1 1 d .
H51A H 0.2101 0.2876 0.5257 0.058 Uiso 1 1 calc R
H51B H 0.2715 0.3654 0.5447 0.058 Uiso 1 1 calc R
C52 C 0.3552(6) 0.2587(4) 0.5545(2) 0.0605(19) Uani 1 1 d .
H52A H 0.3570 0.2046 0.5402 0.073 Uiso 1 1 calc R
H52B H 0.3278 0.2519 0.5855 0.073 Uiso 1 1 calc R
C53 C 0.4678(5) 0.2931(4) 0.5565(2) 0.0544(18) Uani 1 1 d .
H53A H 0.4671 0.3443 0.5737 0.065 Uiso 1 1 calc R
H53B H 0.5145 0.2544 0.5724 0.065 Uiso 1 1 calc R
C54 C 0.5129(5) 0.3091(4) 0.50977(19) 0.0429(15) Uani 1 1 d .
H54A H 0.5837 0.3348 0.5122 0.051 Uiso 1 1 calc R
H54B H 0.5208 0.2575 0.4931 0.051 Uiso 1 1 calc R
O3 O 0.2397(4) 0.5251(3) 0.53102(14) 0.0541(12) Uani 1 1 d .
O4 O 0.1096(4) 0.5393(3) 0.58055(17) 0.0746(16) Uani 1 1 d .
H4O H 0.0704 0.4732 0.5722 0.112 Uiso 1 1 d .
C55 C 0.1918(6) 0.5649(4) 0.5585(2) 0.0550(18) Uani 1 1 d .
C56 C 0.2243(7) 0.6508(4) 0.5705(2) 0.065(2) Uani 1 1 d .
H56A H 0.2995 0.6588 0.5632 0.098 Uiso 1 1 calc R
H56B H 0.2133 0.6599 0.6026 0.098 Uiso 1 1 calc R
H56C H 0.1811 0.6892 0.5533 0.098 Uiso 1 1 calc R
O5 O 0.4756(4) 0.2079(3) 0.40917(16) 0.0599(12) Uani 1 1 d .
O6 O 0.5320(4) 0.0925(3) 0.43772(14) 0.0574(12) Uani 1 1 d .
C57 C 0.5228(5) 0.1432(4) 0.4053(2) 0.0501(16) Uani 1 1 d .
C58 C 0.5728(9) 0.1216(5) 0.3628(3) 0.096(3) Uani 1 1 d .
H58A H 0.5817 0.1704 0.3444 0.145 Uiso 1 1 calc R
H58B H 0.5279 0.0828 0.3468 0.145 Uiso 1 1 calc R
H58C H 0.6425 0.0973 0.3686 0.145 Uiso 1 1 calc R
C1S C 0.2241(7) 0.4492(7) 0.1832(3) 0.099(3) Uani 1 1 d .
H1SA H 0.2513 0.4742 0.2112 0.119 Uiso 1 1 calc R
H1SB H 0.2854 0.4398 0.1630 0.119 Uiso 1 1 calc R
Cl1 Cl 0.1358(2) 0.51531(19) 0.15753(9) 0.1191(9) Uani 1 1 d .
Cl2 Cl 0.1647(3) 0.3561(2) 0.19614(11) 0.1491(13) Uani 1 1 d .
C2S C -0.0597(11) 0.6303(12) 0.6345(6) 0.222(9) Uani 1 1 d .
H2SA H -0.0346 0.5806 0.6193 0.266 Uiso 1 1 calc R
H2SB H -0.0301 0.6771 0.6179 0.266 Uiso 1 1 calc R
Cl3 Cl -0.1993(3) 0.6340(2) 0.63005(11) 0.1333(11) Uani 1 1 d .
Cl4 Cl -0.0100(3) 0.6314(2) 0.68580(11) 0.1480(14) Uani 1 1 d .

loop_
_atom_site_aniso_label
_atom_site_aniso_U_11
_atom_site_aniso_U_22
_atom_site_aniso_U_33
_atom_site_aniso_U_23
_atom_site_aniso_U_13
_atom_site_aniso_U_12
Co1 0.0326(4) 0.0288(4) 0.0385(4) 0.0001(3) -0.0002(4) 0.0020(4)
O1 0.031(2) 0.035(2) 0.040(2) 0.0056(18) 0.0068(19) 0.0032(19)
O2 0.030(2) 0.033(2) 0.040(2) 0.0035(18) 0.0015(19) 0.0037(18)
N1 0.030(3) 0.029(3) 0.037(3) 0.000(2) -0.001(2) 0.002(2)
N2 0.033(3) 0.028(3) 0.038(3) 0.001(2) -0.004(2) -0.002(2)
N3 0.035(3) 0.025(2) 0.043(3) -0.006(2) -0.001(2) -0.001(2)
N4 0.036(3) 0.027(2) 0.042(3) -0.003(2) 0.002(2) 0.002(2)
C1 0.025(4) 0.041(3) 0.042(3) -0.004(3) -0.001(3) -0.002(3)
C2 0.033(4) 0.036(3) 0.038(3) -0.004(3) 0.001(3) 0.001(3)
C3 0.038(4) 0.040(4) 0.045(4) 0.000(3) 0.003(3) -0.003(3)
C4 0.037(4) 0.035(4) 0.046(4) -0.007(3) -0.008(3) 0.001(3)
C5 0.038(4) 0.037(3) 0.050(4) -0.006(3) -0.011(3) 0.010(3)
C6 0.035(3) 0.036(3) 0.042(3) -0.005(3) -0.005(3) 0.003(3)
C7 0.036(4) 0.034(3) 0.049(4) -0.005(3) -0.005(3) 0.006(3)
C8 0.034(4) 0.031(3) 0.040(3) -0.003(3) -0.006(3) -0.002(3)
C9 0.034(4) 0.041(4) 0.031(3) -0.003(3) -0.004(3) 0.001(3)
C10 0.036(4) 0.041(3) 0.042(3) -0.001(3) -0.009(3) 0.006(3)
C11 0.039(4) 0.044(4) 0.034(3) -0.001(3) 0.001(3) 0.006(3)
C12 0.040(4) 0.040(3) 0.033(3) 0.003(3) 0.008(3) -0.008(3)
C13 0.040(4) 0.039(3) 0.044(3) 0.001(3) -0.002(3) -0.003(3)
C14 0.041(4) 0.036(4) 0.038(3) -0.001(3) 0.005(3) -0.011(3)
C15 0.040(4) 0.033(4) 0.048(3) -0.002(3) 0.001(3) -0.002(3)
C16 0.049(4) 0.030(3) 0.052(4) -0.003(3) -0.005(3) -0.003(3)
C17 0.059(5) 0.054(4) 0.057(4) -0.008(4) -0.010(4) 0.012(4)
C18 0.027(3) 0.042(4) 0.049(4) -0.008(3) 0.004(3) -0.002(3)
C19 0.059(5) 0.054(5) 0.064(5) 0.005(4) -0.013(4) -0.017(4)
C20 0.089(6) 0.089(6) 0.055(5) 0.001(4) -0.018(4) -0.028(5)
C21 0.054(5) 0.081(6) 0.079(6) -0.027(5) -0.018(4) -0.009(4)
C22 0.055(5) 0.048(5) 0.116(7) -0.025(5) -0.032(5) 0.009(4)
C23 0.054(5) 0.044(4) 0.073(5) -0.008(4) -0.018(4) 0.000(3)
C24 0.034(4) 0.037(4) 0.046(3) -0.005(3) -0.003(3) 0.000(3)
C25 0.046(4) 0.035(3) 0.034(3) -0.001(3) -0.001(3) 0.003(3)
C26 0.059(5) 0.040(4) 0.056(4) -0.008(3) 0.005(4) -0.001(3)
C27 0.033(3) 0.039(4) 0.042(3) 0.001(3) 0.002(3) -0.005(3)
C28 0.051(4) 0.047(4) 0.055(4) 0.001(3) -0.001(4) -0.001(4)
C29 0.067(5) 0.045(4) 0.058(4) -0.014(3) -0.013(4) -0.011(4)
C30 0.068(5) 0.040(4) 0.072(4) -0.006(4) -0.001(4) -0.007(4)
C31 0.086(6) 0.044(4) 0.066(5) 0.015(4) -0.017(4) -0.008(4)
C32 0.068(5) 0.048(4) 0.054(4) 0.000(4) -0.012(4) -0.011(4)
C33 0.041(4) 0.045(4) 0.037(3) 0.005(3) -0.003(3) 0.007(3)
C34 0.062(5) 0.060(4) 0.051(4) 0.008(3) -0.012(4) 0.021(4)
C35 0.053(5) 0.040(4) 0.048(4) 0.001(3) -0.002(3) 0.004(3)
C36 0.063(5) 0.054(4) 0.036(3) -0.002(3) -0.001(3) 0.003(3)
C37 0.035(4) 0.039(3) 0.063(4) -0.001(3) 0.003(3) 0.002(3)
C38 0.059(6) 0.125(8) 0.151(9) 0.061(7) 0.043(6) 0.054(6)
C39 0.050(5) 0.090(6) 0.102(6) -0.051(5) 0.019(5) -0.002(5)
C40 0.049(5) 0.067(5) 0.107(6) -0.021(5) 0.019(5) -0.011(4)
C41 0.049(4) 0.038(4) 0.061(4) 0.018(3) 0.011(3) -0.003(3)
C42 0.053(5) 0.048(4) 0.061(4) 0.012(3) 0.000(3) 0.009(3)
C43 0.069(6) 0.039(4) 0.102(6) 0.014(4) 0.011(5) -0.009(4)
C44 0.070(5) 0.066(5) 0.077(5) 0.040(4) 0.022(4) 0.005(4)
C45 0.044(4) 0.056(4) 0.050(4) -0.004(3) 0.008(3) 0.007(3)
C46 0.037(4) 0.079(5) 0.064(4) 0.008(4) 0.008(3) 0.015(4)
C47 0.062(5) 0.108(6) 0.050(4) 0.010(4) 0.017(4) 0.031(5)
C48 0.069(6) 0.061(5) 0.080(5) -0.021(4) 0.024(4) 0.011(4)
C49 0.033(3) 0.028(3) 0.043(3) 0.001(3) 0.001(3) -0.004(3)
C50 0.043(4) 0.033(3) 0.048(4) 0.007(3) -0.005(3) 0.002(3)
C51 0.042(4) 0.055(4) 0.048(4) 0.017(3) 0.004(3) 0.000(3)
C52 0.043(4) 0.076(5) 0.063(4) 0.035(4) 0.002(4) 0.001(4)
C53 0.051(5) 0.067(5) 0.045(4) 0.018(3) 0.001(3) 0.006(4)
C54 0.039(4) 0.045(4) 0.045(3) 0.009(3) -0.001(3) 0.004(3)
O3 0.065(3) 0.048(3) 0.049(3) -0.010(2) 0.008(2) -0.007(2)
O4 0.082(4) 0.044(3) 0.097(4) -0.014(3) 0.040(3) -0.013(2)
C55 0.071(5) 0.045(4) 0.049(4) 0.001(4) 0.003(4) -0.008(4)
C56 0.090(6) 0.042(4) 0.063(4) -0.005(3) 0.007(4) -0.006(4)
O5 0.070(3) 0.038(3) 0.072(3) -0.001(2) -0.014(3) 0.006(2)
O6 0.071(3) 0.050(3) 0.052(3) 0.000(2) -0.007(2) 0.019(2)
C57 0.048(4) 0.044(4) 0.058(4) -0.005(4) -0.013(4) -0.009(3)
C58 0.156(10) 0.072(6) 0.062(5) -0.002(4) 0.015(6) 0.022(6)
C1S 0.071(6) 0.136(9) 0.092(6) -0.023(6) 0.005(5) 0.013(6)
Cl1 0.0922(19) 0.141(2) 0.124(2) -0.0250(18) -0.0075(17) 0.0115(18)
Cl2 0.151(3) 0.174(3) 0.122(2) 0.024(2) 0.029(2) -0.010(3)
C2S 0.128(12) 0.30(2) 0.236(17) -0.021(17) -0.069(12) 0.116(14)
Cl3 0.116(2) 0.146(3) 0.138(2) 0.025(2) -0.0007(19) 0.004(2)
Cl4 0.191(4) 0.108(2) 0.145(2) -0.008(2) -0.069(3) 0.002(2)

loop_
_atom_type_symbol
_atom_type_description
_atom_type_scat_dispersion_real
_atom_type_scat_dispersion_imag
_atom_type_scat_source
C C 0.0033 0.0016 'International Tables Vol C Tables 4.2.6.8 and 6.1.1.4'
H H 0.0000 0.0000 'International Tables Vol C Tables 4.2.6.8 and 6.1.1.4'
N N 0.0061 0.0033 'International Tables Vol C Tables 4.2.6.8 and 6.1.1.4'
O O 0.0106 0.0060 'International Tables Vol C Tables 4.2.6.8 and 6.1.1.4'
Co Co 0.3494 0.9721 'International Tables Vol C Tables 4.2.6.8 and 6.1.1.4'
Cl Cl 0.1484 0.1585 'International Tables Vol C Tables 4.2.6.8 and 6.1.1.4'

loop_
_geom_angle_atom_site_label_1
_geom_angle_atom_site_label_2
_geom_angle_atom_site_label_3
_geom_angle
N1 Co1 N2 85.3(2)
N1 Co1 O2 179.28(19)
N2 Co1 O2 94.63(18)
N1 Co1 O1 92.66(18)
N2 Co1 O1 177.57(19)
O2 Co1 O1 87.39(16)
N1 Co1 N3 91.31(19)
N2 Co1 N3 89.27(19)
O2 Co1 N3 89.42(18)
O1 Co1 N3 89.40(18)
N1 Co1 N4 89.0(2)
N2 Co1 N4 90.04(19)
O2 Co1 N4 90.25(18)
O1 Co1 N4 91.30(17)
N3 Co1 N4 179.2(2)
C14 O1 Co1 123.7(3)
C7 O2 Co1 125.1(3)
C8 N1 C49 123.8(5)
C8 N1 Co1 123.6(4)
C49 N1 Co1 112.1(4)
C1 N2 C50 122.7(5)
C1 N2 Co1 124.4(4)
C50 N2 Co1 112.5(4)
C16 N3 C15 59.6(4)
C16 N3 Co1 120.0(3)
C15 N3 Co1 125.4(4)
C25 N4 C24 60.0(4)
C25 N4 Co1 121.6(3)
C24 N4 Co1 124.8(4)
N2 C1 C2 126.3(5)
C3 C2 C7 122.0(5)
C3 C2 C1 115.7(5)
C7 C2 C1 122.3(5)
C4 C3 C2 122.1(6)
C3 C4 C5 116.0(6)
C3 C4 C37 120.7(6)
C5 C4 C37 123.3(5)
C6 C5 C4 126.0(6)
C5 C6 C7 117.9(5)
C5 C6 C33 121.3(5)
C7 C6 C33 120.7(5)
O2 C7 C2 123.3(5)
O2 C7 C6 120.8(5)
C2 C7 C6 115.9(5)
N1 C8 C9 125.7(5)
C10 C9 C14 120.6(5)
C10 C9 C8 117.7(5)
C14 C9 C8 121.4(5)
C11 C10 C9 123.4(5)
C10 C11 C12 115.3(5)
C10 C11 C45 120.8(5)
C12 C11 C45 123.8(5)
C13 C12 C11 125.5(5)
C12 C13 C14 118.2(5)
C12 C13 C41 121.0(5)
C14 C13 C41 120.8(5)
O1 C14 C9 122.7(5)
O1 C14 C13 120.6(5)
C9 C14 C13 116.7(5)
C16 C15 N3 59.6(4)
C16 C15 C18 122.5(5)
N3 C15 C18 121.7(5)
C15 C16 N3 60.8(4)
C15 C16 C17 123.8(5)
N3 C16 C17 117.3(5)
C19 C18 C23 117.4(6)
C19 C18 C15 123.4(6)
C23 C18 C15 119.2(6)
C18 C19 C20 121.8(7)
C19 C20 C21 119.2(8)
C22 C21 C20 119.4(7)
C21 C22 C23 120.5(7)
C22 C23 C18 121.7(7)
C25 C24 N4 59.7(3)
C25 C24 C27 122.0(5)
N4 C24 C27 120.7(5)
N4 C25 C24 60.3(3)
N4 C25 C26 118.8(5)
C24 C25 C26 123.8(5)
C32 C27 C28 118.1(6)
C32 C27 C24 123.2(6)
C28 C27 C24 118.6(5)
C27 C28 C29 121.6(6)
C30 C29 C28 119.4(6)
C29 C30 C31 120.3(6)
C30 C31 C32 120.7(7)
C27 C32 C31 119.9(6)
C36 C33 C35 108.7(5)
C36 C33 C34 107.6(5)
C35 C33 C34 108.0(5)
C36 C33 C6 110.1(5)
C35 C33 C6 111.3(5)
C34 C33 C6 111.0(5)
C38 C37 C40 108.6(7)
C38 C37 C39 109.1(7)
C40 C37 C39 107.5(6)
C38 C37 C4 112.6(6)
C40 C37 C4 108.7(5)
C39 C37 C4 110.3(5)
C43 C41 C44 109.4(6)
C43 C41 C13 109.5(5)
C44 C41 C13 111.1(5)
C43 C41 C42 110.0(6)
C44 C41 C42 106.7(6)
C13 C41 C42 110.2(5)
C48 C45 C46 108.7(6)
C48 C45 C47 108.3(6)
C46 C45 C47 108.2(6)
C48 C45 C11 110.4(5)
C46 C45 C11 109.0(5)
C47 C45 C11 112.2(5)
N1 C49 C54 117.5(5)
N1 C49 C50 105.7(5)
C54 C49 C50 112.6(5)
N2 C50 C51 116.6(5)
N2 C50 C49 105.0(4)
C51 C50 C49 110.7(5)
C50 C51 C52 110.7(5)
C51 C52 C53 111.6(5)
C54 C53 C52 112.1(5)
C49 C54 C53 108.0(5)
O3 C55 O4 124.2(7)
O3 C55 C56 122.1(7)
O4 C55 C56 113.7(6)
O5 C57 O6 122.8(6)
O5 C57 C58 120.1(7)
O6 C57 C58 117.1(6)
Cl1 C1S Cl2 112.1(5)
Cl4 C2S Cl3 116.6(10)

loop_
_geom_bond_atom_site_label_1
_geom_bond_atom_site_label_2
_geom_bond_distance
Co1 N1 1.883(5)
Co1 N2 1.892(5)
Co1 O2 1.904(4)
Co1 O1 1.905(4)
Co1 N3 1.947(4)
Co1 N4 1.960(4)
O1 C14 1.323(7)
O2 C7 1.314(7)
N1 C8 1.289(7)
N1 C49 1.457(7)
N2 C1 1.273(7)
N2 C50 1.491(7)
N3 C16 1.475(7)
N3 C15 1.492(7)
N4 C25 1.479(7)
N4 C24 1.487(7)
C1 C2 1.454(8)
C2 C3 1.410(8)
C2 C7 1.422(8)
C3 C4 1.360(8)
C4 C5 1.393(8)
C4 C37 1.531(9)
C5 C6 1.383(8)
C6 C7 1.451(8)
C6 C33 1.553(8)
C8 C9 1.438(8)
C9 C10 1.396(8)
C9 C14 1.423(8)
C10 C11 1.374(8)
C11 C12 1.393(8)
C11 C45 1.531(8)
C12 C13 1.382(8)
C13 C14 1.445(8)
C13 C41 1.545(8)
C15 C16 1.474(9)
C15 C18 1.494(8)
C16 C17 1.518(9)
C18 C19 1.369(9)
C18 C23 1.382(9)
C19 C20 1.383(10)
C20 C21 1.387(11)
C21 C22 1.359(11)
C22 C23 1.365(10)
C24 C25 1.482(8)
C24 C27 1.488(8)
C25 C26 1.497(8)
C27 C32 1.384(9)
C27 C28 1.390(8)
C28 C29 1.401(9)
C29 C30 1.362(9)
C30 C31 1.369(9)
C31 C32 1.409(9)
C33 C36 1.519(8)
C33 C35 1.530(9)
C33 C34 1.540(8)
C37 C38 1.510(10)
C37 C40 1.525(9)
C37 C39 1.526(9)
C41 C43 1.526(10)
C41 C44 1.528(9)
C41 C42 1.548(9)
C45 C48 1.523(9)
C45 C46 1.523(9)
C45 C47 1.530(9)
C49 C54 1.524(8)
C49 C50 1.527(8)
C50 C51 1.504(8)
C51 C52 1.523(9)
C52 C53 1.527(10)
C53 C54 1.525(8)
O3 C55 1.212(8)
O4 C55 1.295(8)
C55 C56 1.519(10)
O5 C57 1.228(8)
O6 C57 1.282(8)
C57 C58 1.458(10)
C1S Cl1 1.736(10)
C1S Cl2 1.752(11)
C2S Cl4 1.651(15)
C2S Cl3 1.762(14)

loop_
_geom_hbond_atom_site_label_D
_geom_hbond_atom_site_label_H
_geom_hbond_atom_site_label_A
_geom_hbond_distance_DH
_geom_hbond_distance_HA
_geom_hbond_distance_DA
_geom_hbond_angle_DHA
N3 H3B O3 0.93 2.00 2.931(6) 177.6
N4 H4A O5 0.93 2.10 3.028(6) 173.0
